data_4349539
loop_
_publ_author_name
'L\'opez-Olvera, Alfredo'
'S\'anchez-Gonz\'alez, El\'i'
'Campos-Reales-Pineda, Alberto'
'Aguilar-Granda, Andr\'es'
'Ibarra, Ilich A.'
'Rodr\'iguez-Molina, Braulio'

_publ_section_title
;
 CO2 capture in a carbazole-based supramolecular polyhedron structure: the
 significance of Cu(ii) open metal sites
;
_journal_issue 1
_journal_name_full 'Inorganic Chemistry Frontiers'
_journal_page_first 56
_journal_paper_doi 10.1039/C6QI00342G
_journal_volume 4
_journal_year 2017
_chemical_formula_moiety 'C186 H102 cu12 N18 O60, 6(C3 H7 N O), C3 N O, C2 O, 4(O)'
_chemical_formula_sum 'C209 H144 Cu12 N25 O72'
_chemical_formula_weight 4920.10
_chemical_name_common 'Compound 3'
_chemical_name_systematic
;
 9H-carbazole-3,6-dicarboxylic acid
;
_space_group_crystal_system monoclinic
_space_group_IT_number 14
_space_group_name_Hall '-P 2yn'
_space_group_name_H-M_alt 'P 1 21/n 1'
_atom_sites_solution_hydrogens geom
_audit_creation_method SHELXL-2013
_audit_update_record
;
2016-08-26 deposited with the CCDC.
2016-11-01 downloaded from the CCDC.
;
_cell_angle_alpha 90
_cell_angle_beta 99.429(2)
_cell_angle_gamma 90
_cell_formula_units_Z 2
_cell_length_a 23.2945(18)
_cell_length_b 27.293(2)
_cell_length_c 23.8874(19)
_cell_measurement_reflns_used 27651
_cell_measurement_temperature 150(2)
_cell_measurement_theta_max 0.922
_cell_measurement_theta_min 0.989
_cell_volume 14982(2)
_computing_structure_refinement 'SHELXL-2013 (Sheldrick, 2013)'
_diffrn_ambient_temperature 150(2)
_diffrn_measured_fraction_theta_full 0.998
_diffrn_measured_fraction_theta_max 0.995
_diffrn_measurement_device_type 'Bruker APEX2 CCD area detector'
_diffrn_measurement_method '\f and \w scans'
_diffrn_radiation_type MoK\a
_diffrn_radiation_wavelength 0.71073
_diffrn_reflns_av_R_equivalents 0.1795
_diffrn_reflns_av_unetI/netI 0.1681
_diffrn_reflns_Laue_measured_fraction_full 0.998
_diffrn_reflns_Laue_measured_fraction_max 0.995
_diffrn_reflns_limit_h_max 28
_diffrn_reflns_limit_h_min -28
_diffrn_reflns_limit_k_max 32
_diffrn_reflns_limit_k_min -32
_diffrn_reflns_limit_l_max 28
_diffrn_reflns_limit_l_min -28
_diffrn_reflns_number 127567
_diffrn_reflns_point_group_measured_fraction_full 0.998
_diffrn_reflns_point_group_measured_fraction_max 0.995
_diffrn_reflns_theta_full 25.242
_diffrn_reflns_theta_max 25.420
_diffrn_reflns_theta_min 1.873
_diffrn_source fine-focus
_exptl_absorpt_coefficient_mu 0.901
_exptl_absorpt_correction_T_max 0.922
_exptl_absorpt_correction_T_min 0.989
_exptl_crystal_colour green
_exptl_crystal_density_diffrn 1.091
_exptl_crystal_description block
_exptl_crystal_F_000 4994
_exptl_crystal_size_max 0.290
_exptl_crystal_size_mid 0.100
_exptl_crystal_size_min 0.090
_refine_diff_density_max 2.289
_refine_diff_density_min -0.747
_refine_diff_density_rms 0.212
_refine_ls_extinction_method none
_refine_ls_goodness_of_fit_ref 1.576
_refine_ls_hydrogen_treatment constr
_refine_ls_matrix_type full
_refine_ls_number_parameters 1435
_refine_ls_number_reflns 27507
_refine_ls_number_restraints 0
_refine_ls_restrained_S_all 1.576
_refine_ls_R_factor_all 0.2271
_refine_ls_R_factor_gt 0.1186
_refine_ls_shift/su_max 0.001
_refine_ls_shift/su_mean 0.000
_refine_ls_structure_factor_coef Fsqd
_refine_ls_weighting_details
;
 w=1/[\s^2^(Fo^2^)+(0.1000P)^2^+0.1000P]
 where P=(Fo^2^+2Fc^2^)/3
;
_refine_ls_weighting_scheme calc
_refine_ls_wR_factor_gt 0.3171
_refine_ls_wR_factor_ref 0.3614
_reflns_Friedel_coverage 0.000
_reflns_number_gt 12510
_reflns_number_total 27507
_reflns_threshold_expression 'I > 2\s(I)'
_cod_data_source_file c6qi00342g2.cif
_cod_data_source_block 061rmb16_sq
_cod_original_sg_symbol_H-M 'P 21/n'
_cod_database_code 4349539
_shelx_space_group_comment
;
The symmetry employed for this shelxl refinement is uniquely defined
by the following loop, which should always be used as a source of
symmetry information in preference to the above space-group names.
They are only intended as comments.
;
_shelx_estimated_absorpt_t_min 0.780
_shelx_estimated_absorpt_t_max 0.923
_platon_squeeze_void_probe_radius 1.20
_shelxl_version_number 2013-2

loop_
_space_group_symop_operation_xyz
'x, y, z'
'-x+1/2, y+1/2, -z+1/2'
'-x, -y, -z'
'x-1/2, -y-1/2, z-1/2'

loop_
_atom_site_label
_atom_site_type_symbol
_atom_site_fract_x
_atom_site_fract_y
_atom_site_fract_z
_atom_site_U_iso_or_equiv
_atom_site_adp_type
_atom_site_occupancy
_atom_site_site_symmetry_order
_atom_site_calc_flag
_atom_site_refinement_flags_posn
_atom_site_refinement_flags_adp
_atom_site_refinement_flags_occupancy
Cu1 Cu 1.12032(6) 0.04889(5) 0.39550(5) 0.0300(4) Uani 1 1 d . . .
Cu2 Cu 1.08483(6) 0.03667(5) 0.28759(5) 0.0325(4) Uani 1 1 d . . .
Cu3 Cu 0.71687(6) 0.07252(5) 0.03503(6) 0.0291(4) Uani 1 1 d . . .
Cu4 Cu 0.60937(6) 0.09462(5) 0.04462(6) 0.0291(4) Uani 1 1 d . . .
Cu5 Cu 1.05173(6) 0.24464(5) -0.05189(6) 0.0293(4) Uani 1 1 d . . .
Cu6 Cu 1.07936(6) 0.33565(5) -0.07131(6) 0.0286(4) Uani 1 1 d . . .
O1 O 1.0102(3) 0.0581(3) 0.3054(3) 0.044(2) Uani 1 1 d . . .
O2 O 1.0424(3) 0.0755(3) 0.3977(3) 0.036(2) Uani 1 1 d . . .
O3 O 0.6382(3) 0.1009(3) 0.1262(3) 0.038(2) Uani 1 1 d . . .
O4 O 0.7315(3) 0.0841(3) 0.1176(3) 0.044(2) Uani 1 1 d . . .
O5 O 0.6314(3) 0.1623(3) 0.0327(3) 0.036(2) Uani 1 1 d . . .
O6 O 0.7234(3) 0.1431(3) 0.0217(3) 0.037(2) Uani 1 1 d . . .
O7 O 0.9776(3) 0.2746(3) -0.0400(3) 0.037(2) Uani 1 1 d . . .
O8 O 1.0017(3) 0.3526(3) -0.0555(3) 0.0328(19) Uani 1 1 d . . .
O9 O 1.1095(3) 0.3360(3) 0.0097(3) 0.039(2) Uani 1 1 d . . .
O10 O 1.0847(3) 0.2586(3) 0.0276(3) 0.040(2) Uani 1 1 d . . .
O11 O 1.1078(4) 0.1047(3) 0.2819(3) 0.042(2) Uani 1 1 d . . .
O12 O 1.1461(3) 0.1133(3) 0.3737(3) 0.042(2) Uani 1 1 d . . .
O13 O 1.1937(3) 0.0217(3) 0.3805(3) 0.043(2) Uani 1 1 d . . .
O14 O 1.1663(3) 0.0170(3) 0.2870(3) 0.040(2) Uani 1 1 d . . .
O17 O 1.0886(3) -0.0172(3) 0.4038(3) 0.038(2) Uani 1 1 d . . .
O18 O 1.0658(3) -0.0303(3) 0.3096(3) 0.039(2) Uani 1 1 d . . .
O21 O 0.6939(3) 0.0061(3) 0.0497(3) 0.039(2) Uani 1 1 d . . .
O22 O 0.6011(3) 0.0245(3) 0.0581(3) 0.036(2) Uani 1 1 d . . .
N1 N 0.7731(4) 0.1096(4) 0.3809(4) 0.039(3) Uani 1 1 d . . .
C1 C 0.8772(5) 0.1060(5) 0.4279(5) 0.041(3) Uani 1 1 d . . .
H1 H 0.8708 0.1130 0.4654 0.049 Uiso 1 1 calc R U .
C1A C 0.8304(5) 0.1034(4) 0.3813(4) 0.030(3) Uani 1 1 d . . .
C2 C 0.9307(5) 0.0980(5) 0.4160(5) 0.042(3) Uani 1 1 d . . .
H2 H 0.9627 0.1006 0.4462 0.051 Uiso 1 1 calc R U .
C3 C 0.9427(5) 0.0859(4) 0.3616(5) 0.034(3) Uani 1 1 d . . .
C4 C 0.8986(5) 0.0840(4) 0.3174(4) 0.029(3) Uani 1 1 d . . .
H4 H 0.9062 0.0760 0.2806 0.035 Uiso 1 1 calc R U .
C4A C 0.8421(5) 0.0937(4) 0.3257(4) 0.035(3) Uani 1 1 d . . .
C4B C 0.7852(5) 0.0954(4) 0.2885(5) 0.028(3) Uani 1 1 d . . .
C5 C 0.7686(5) 0.0915(4) 0.2309(4) 0.029(3) Uani 1 1 d . . .
H5 H 0.7963 0.0847 0.2069 0.035 Uiso 1 1 calc R U .
C6 C 0.7098(5) 0.0979(4) 0.2083(4) 0.032(3) Uani 1 1 d . . .
C7 C 0.6703(5) 0.1079(4) 0.2451(5) 0.037(3) Uani 1 1 d . . .
H7 H 0.6305 0.1120 0.2291 0.044 Uiso 1 1 calc R U .
C8 C 0.6856(5) 0.1121(4) 0.3028(5) 0.033(3) Uani 1 1 d . . .
H8 H 0.6576 0.1187 0.3266 0.040 Uiso 1 1 calc R U .
C8A C 0.7433(5) 0.1062(4) 0.3240(5) 0.035(3) Uani 1 1 d . . .
C9 C 1.0028(5) 0.0719(4) 0.3552(5) 0.035(3) Uani 1 1 d . . .
C10 C 0.6914(6) 0.0937(4) 0.1463(5) 0.037(3) Uani 1 1 d . . .
N2 N 0.7404(4) 0.3696(3) -0.0083(4) 0.035(2) Uani 1 1 d . . .
C11 C 0.6637(5) 0.3119(5) 0.0124(5) 0.043(3) Uani 1 1 d . . .
C11A C 0.7202(5) 0.3245(4) 0.0016(5) 0.033(3) Uani 1 1 d . . .
C12 C 0.6526(5) 0.2621(5) 0.0194(5) 0.042(3) Uani 1 1 d . . .
C13 C 0.6972(5) 0.2261(4) 0.0161(5) 0.034(3) Uani 1 1 d . . .
C14 C 0.7521(5) 0.2389(4) 0.0080(5) 0.033(3) Uani 1 1 d . . .
C14B C 0.8133(5) 0.3134(4) -0.0132(5) 0.032(3) Uani 1 1 d . . .
C14A C 0.7641(5) 0.2877(4) 0.0003(4) 0.029(3) Uani 1 1 d . . .
C15 C 0.8690(5) 0.2984(4) -0.0208(5) 0.032(3) Uani 1 1 d . . .
C16 C 0.9081(5) 0.3350(4) -0.0346(5) 0.030(3) Uani 1 1 d . . .
C17 C 0.8916(5) 0.3851(4) -0.0413(5) 0.040(3) Uani 1 1 d . . .
C18 C 0.8377(6) 0.4012(5) -0.0327(6) 0.049(4) Uani 1 1 d . . .
C18A C 0.7955(6) 0.3645(4) -0.0190(5) 0.041(3) Uani 1 1 d . . .
C19 C 0.6830(6) 0.1725(4) 0.0252(5) 0.034(3) Uani 1 1 d . . .
C20 C 0.9668(5) 0.3206(4) -0.0442(5) 0.035(3) Uani 1 1 d . . .
N3 N 1.2039(5) 0.3195(4) 0.2737(4) 0.051(3) Uani 1 1 d . . .
C21 C 1.1819(6) 0.3581(5) 0.1791(6) 0.055(4) Uani 1 1 d . . .
H21 H 1.1973 0.3891 0.1918 0.066 Uiso 1 1 calc R U .
C21A C 1.1823(6) 0.3208(5) 0.2157(5) 0.042(3) Uani 1 1 d . . .
C22 C 1.1585(5) 0.3510(4) 0.1220(5) 0.041(3) Uani 1 1 d . . .
H22 H 1.1604 0.3765 0.0954 0.049 Uiso 1 1 calc R U .
C23 C 1.1326(5) 0.3066(4) 0.1042(5) 0.040(3) Uani 1 1 d . . .
C24 C 1.1303(6) 0.2679(4) 0.1411(5) 0.045(4) Uani 1 1 d . . .
H24 H 1.1117 0.2379 0.1288 0.055 Uiso 1 1 calc R U .
C24A C 1.1570(6) 0.2752(5) 0.1978(5) 0.045(3) Uani 1 1 d . . .
C24B C 1.1618(6) 0.2441(5) 0.2480(5) 0.043(3) Uani 1 1 d . . .
C25 C 1.1415(5) 0.1965(4) 0.2580(5) 0.040(3) Uani 1 1 d . . .
H25 H 1.1194 0.1779 0.2284 0.048 Uiso 1 1 calc R U .
C26 C 1.1552(5) 0.1785(4) 0.3120(5) 0.033(3) Uani 1 1 d . . .
C27 C 1.1858(5) 0.2068(5) 0.3573(5) 0.043(3) Uani 1 1 d . . .
H27 H 1.1943 0.1927 0.3941 0.052 Uiso 1 1 calc R U .
C28 C 1.2034(6) 0.2542(5) 0.3495(5) 0.050(4) Uani 1 1 d . . .
H28 H 1.2235 0.2733 0.3797 0.060 Uiso 1 1 calc R U .
C28A C 1.1898(6) 0.2725(5) 0.2932(5) 0.045(3) Uani 1 1 d . . .
C29 C 1.1073(5) 0.3006(5) 0.0419(5) 0.041(3) Uani 1 1 d . . .
C30 C 1.1345(5) 0.1276(5) 0.3226(5) 0.035(3) Uani 1 1 d . . .
N4 N 1.4290(4) -0.0444(4) 0.3001(4) 0.038(3) Uani 1 1 d . . .
C31 C 1.3626(5) -0.0184(5) 0.3708(5) 0.042(3) Uani 1 1 d . . .
H31 H 1.3912 -0.0194 0.4041 0.050 Uiso 1 1 calc R U .
C31A C 1.3758(6) -0.0303(5) 0.3150(5) 0.041(3) Uani 1 1 d . . .
C32 C 1.3050(6) -0.0054(4) 0.3720(5) 0.042(3) Uani 1 1 d . . .
H32 H 1.2942 0.0017 0.4078 0.050 Uiso 1 1 calc R U .
C33 C 1.2625(5) -0.0021(4) 0.3244(5) 0.031(3) Uani 1 1 d . . .
C34 C 1.2762(5) -0.0126(4) 0.2709(5) 0.032(3) Uani 1 1 d . . .
H34 H 1.2473 -0.0102 0.2380 0.039 Uiso 1 1 calc R U .
C34A C 1.3324(5) -0.0264(4) 0.2663(4) 0.032(3) Uani 1 1 d . . .
C34B C 1.3613(5) -0.0422(4) 0.2199(5) 0.032(3) Uani 1 1 d . . .
C35 C 1.3422(5) -0.0475(4) 0.1617(5) 0.034(3) Uani 1 1 d . . .
H35 H 1.3029 -0.0408 0.1457 0.041 Uiso 1 1 calc R U .
C36 C 1.3823(5) -0.0630(4) 0.1268(5) 0.036(3) Uani 1 1 d . . .
C37 C 1.4401(5) -0.0717(4) 0.1523(5) 0.038(3) Uani 1 1 d . . .
H37 H 1.4671 -0.0811 0.1285 0.045 Uiso 1 1 calc R U .
C38 C 1.4600(5) -0.0675(5) 0.2096(5) 0.042(3) Uani 1 1 d . . .
H38 H 1.4993 -0.0743 0.2256 0.050 Uiso 1 1 calc R U .
C38A C 1.4197(5) -0.0528(4) 0.2424(5) 0.032(3) Uani 1 1 d . . .
C39 C 1.2031(5) 0.0132(4) 0.3298(5) 0.036(3) Uani 1 1 d . . .
C40 C 0.6370(5) 0.0707(4) -0.0652(5) 0.031(3) Uani 1 1 d . . .
N5 N 1.0051(4) -0.2373(3) 0.3995(4) 0.039(3) Uani 1 1 d . . .
C41 C 1.0340(6) -0.1543(5) 0.4429(5) 0.052(4) Uani 1 1 d . . .
H41 H 1.0316 -0.1625 0.4811 0.062 Uiso 1 1 calc R U .
C41A C 1.0196(5) -0.1892(5) 0.3974(5) 0.041(3) Uani 1 1 d . . .
C42 C 1.0513(5) -0.1085(5) 0.4284(5) 0.042(3) Uani 1 1 d . . .
H42 H 1.0643 -0.0858 0.4579 0.050 Uiso 1 1 calc R U .
C43 C 1.0507(5) -0.0937(4) 0.3723(5) 0.035(3) Uani 1 1 d . . .
C44 C 1.0351(5) -0.1259(4) 0.3281(5) 0.038(3) Uani 1 1 d . . .
H44 H 1.0350 -0.1158 0.2900 0.045 Uiso 1 1 calc R U .
C44A C 1.0194(5) -0.1741(4) 0.3401(5) 0.037(3) Uani 1 1 d . . .
C44B C 1.0054(5) -0.2179(4) 0.3073(5) 0.039(3) Uani 1 1 d . . .
C45 C 0.9988(5) -0.2272(4) 0.2478(5) 0.035(3) Uani 1 1 d . . .
H45 H 1.0064 -0.2025 0.2220 0.042 Uiso 1 1 calc R U .
C46 C 0.9810(5) -0.2733(4) 0.2291(5) 0.031(3) Uani 1 1 d . . .
C47 C 0.9723(5) -0.3106(4) 0.2691(5) 0.043(3) Uani 1 1 d . . .
H47 H 0.9602 -0.3422 0.2552 0.052 Uiso 1 1 calc R U .
C48 C 0.9805(5) -0.3028(4) 0.3255(5) 0.041(3) Uani 1 1 d . . .
H48 H 0.9749 -0.3284 0.3511 0.050 Uiso 1 1 calc R U .
C48A C 0.9975(5) -0.2565(5) 0.3451(5) 0.037(3) Uani 1 1 d . . .
C49 C 1.0701(5) -0.0437(5) 0.3611(5) 0.038(3) Uani 1 1 d . . .
C50 C 1.0311(5) 0.2812(5) -0.1660(5) 0.032(3) Uani 1 1 d . . .
N6 N 0.6293(5) -0.1943(4) 0.1485(5) 0.057(3) Uani 1 1 d . . .
C51 C 0.5812(5) -0.1131(5) 0.1302(6) 0.052(4) Uani 1 1 d . . .
H51 H 0.5481 -0.1210 0.1470 0.063 Uiso 1 1 calc R U .
C51A C 0.6249(5) -0.1469(4) 0.1278(5) 0.037(3) Uani 1 1 d . . .
C52 C 0.5874(5) -0.0689(5) 0.1078(5) 0.046(4) Uani 1 1 d . . .
H52 H 0.5581 -0.0449 0.1089 0.055 Uiso 1 1 calc R U .
C53 C 0.6370(5) -0.0567(4) 0.0822(5) 0.035(3) Uani 1 1 d . . .
C54 C 0.6808(5) -0.0906(4) 0.0803(5) 0.033(3) Uani 1 1 d . . .
H54 H 0.7136 -0.0825 0.0631 0.040 Uiso 1 1 calc R U .
C54A C 0.6761(5) -0.1359(4) 0.1037(5) 0.036(3) Uani 1 1 d . . .
C54B C 0.7123(5) -0.1797(4) 0.1094(5) 0.038(3) Uani 1 1 d . . .
C55 C 0.7630(5) -0.1926(4) 0.0942(5) 0.038(3) Uani 1 1 d . . .
H55 H 0.7841 -0.1696 0.0756 0.045 Uiso 1 1 calc R U .
C56 C 0.7847(5) -0.2396(5) 0.1057(6) 0.043(3) Uani 1 1 d . . .
C57 C 0.7567(6) -0.2728(5) 0.1356(6) 0.058(4) Uani 1 1 d . . .
H57 H 0.7739 -0.3038 0.1456 0.069 Uiso 1 1 calc R U .
C58 C 0.7036(6) -0.2609(5) 0.1511(7) 0.067(5) Uani 1 1 d . . .
H58 H 0.6829 -0.2838 0.1701 0.080 Uiso 1 1 calc R U .
C58A C 0.6819(6) -0.2146(5) 0.1378(6) 0.052(4) Uani 1 1 d . . .
C59 C 0.6436(6) -0.0052(4) 0.0612(5) 0.036(3) Uani 1 1 d . . .
C60 C 1.1592(5) 0.2576(5) -0.0837(5) 0.037(3) Uani 1 1 d . . .
O25 O 1.1498(3) 0.3034(3) -0.0871(3) 0.040(2) Uani 1 1 d . . .
O26 O 1.1285(3) 0.2254(3) -0.0651(4) 0.042(2) Uani 1 1 d . . .
O27 O 1.0481(3) 0.3262(3) -0.1509(3) 0.0339(19) Uani 1 1 d . . .
O28 O 1.0272(3) 0.2466(3) -0.1349(3) 0.0333(19) Uani 1 1 d . . .
O29 O 0.5976(3) 0.0839(3) -0.0380(3) 0.035(2) Uani 1 1 d . . .
O30 O 0.6893(3) 0.0636(3) -0.0454(3) 0.034(2) Uani 1 1 d . . .
O31 O 1.1148(3) 0.4084(3) -0.0802(3) 0.0304(19) Uani 1 1 d . . .
C61 C 1.1593(6) 0.4200(5) -0.0470(6) 0.044(3) Uani 1 1 d . . .
H61 H 1.1717 0.3980 -0.0165 0.053 Uiso 1 1 calc R U .
N7 N 1.1919(5) 0.4602(4) -0.0494(5) 0.050(3) Uani 1 1 d . . .
C62 C 1.2470(5) 0.4688(5) -0.0160(5) 0.054(4) Uani 1 1 d . . .
H62A H 1.2579 0.4407 0.0090 0.081 Uiso 1 1 calc R U .
H62B H 1.2451 0.4983 0.0070 0.081 Uiso 1 1 calc R U .
H62C H 1.2762 0.4734 -0.0408 0.081 Uiso 1 1 calc R U .
C63 C 1.1729(6) 0.4939(5) -0.0966(6) 0.066(4) Uani 1 1 d . . .
H63A H 1.1433 0.4780 -0.1245 0.099 Uiso 1 1 calc R U .
H63B H 1.2063 0.5029 -0.1146 0.099 Uiso 1 1 calc R U .
H63C H 1.1565 0.5235 -0.0822 0.099 Uiso 1 1 calc R U .
O32 O 1.1499(3) 0.0573(3) 0.4869(3) 0.0293(18) Uani 1 1 d . . .
C64 C 1.1150(6) 0.0484(4) 0.5206(5) 0.043(3) Uani 1 1 d . . .
H64 H 1.0769 0.0389 0.5037 0.051 Uiso 1 1 calc R U .
N8 N 1.1242(5) 0.0504(4) 0.5742(4) 0.049(3) Uani 1 1 d . . .
C65 C 1.1825(7) 0.0649(7) 0.6065(6) 0.083(5) Uani 1 1 d . . .
H65A H 1.2126 0.0590 0.5830 0.125 Uiso 1 1 calc R U .
H65B H 1.1910 0.0455 0.6413 0.125 Uiso 1 1 calc R U .
H65C H 1.1821 0.0998 0.6162 0.125 Uiso 1 1 calc R U .
C66 C 1.0845(7) 0.0384(6) 0.6101(6) 0.077(5) Uani 1 1 d . . .
H66A H 1.0561 0.0148 0.5911 0.116 Uiso 1 1 calc R U .
H66B H 1.0643 0.0681 0.6194 0.116 Uiso 1 1 calc R U .
H66C H 1.1054 0.0238 0.6451 0.116 Uiso 1 1 calc R U .
O33 O 0.5213(3) 0.1141(3) 0.0477(3) 0.033(2) Uani 1 1 d . . .
C67 C 0.4861(5) 0.0841(5) 0.0554(5) 0.039(3) Uani 1 1 d . . .
H67 H 0.4985 0.0509 0.0578 0.046 Uiso 1 1 calc R U .
N9 N 0.4300(5) 0.0932(4) 0.0611(4) 0.045(3) Uani 1 1 d . . .
C68 C 0.4060(6) 0.1423(5) 0.0547(6) 0.055(4) Uani 1 1 d . . .
H68A H 0.4042 0.1561 0.0923 0.082 Uiso 1 1 calc R U .
H68B H 0.3668 0.1410 0.0325 0.082 Uiso 1 1 calc R U .
H68C H 0.4309 0.1629 0.0352 0.082 Uiso 1 1 calc R U .
C69 C 0.3893(6) 0.0547(5) 0.0744(7) 0.071(5) Uani 1 1 d . . .
H69A H 0.4111 0.0246 0.0856 0.107 Uiso 1 1 calc R U .
H69B H 0.3601 0.0483 0.0408 0.107 Uiso 1 1 calc R U .
H69C H 0.3699 0.0658 0.1056 0.107 Uiso 1 1 calc R U .
O34 O 0.7752(4) 0.1503(4) 0.4894(4) 0.060(3) Uani 1 1 d . . .
C70 C 0.7595(7) 0.1852(8) 0.5110(6) 0.082(6) Uani 1 1 d . . .
H70 H 0.7207 0.1835 0.5185 0.099 Uiso 1 1 calc R U .
N10 N 0.7881(6) 0.2282(6) 0.5273(6) 0.082(4) Uani 1 1 d . . .
C71 C 0.8483(7) 0.2351(6) 0.5145(8) 0.093(6) Uani 1 1 d . . .
H71A H 0.8605 0.2053 0.4968 0.140 Uiso 1 1 calc R U .
H71B H 0.8751 0.2416 0.5499 0.140 Uiso 1 1 calc R U .
H71C H 0.8487 0.2628 0.4886 0.140 Uiso 1 1 calc R U .
C72 C 0.7614(8) 0.2724(7) 0.5551(8) 0.110(7) Uani 1 1 d . . .
H72A H 0.7193 0.2676 0.5522 0.164 Uiso 1 1 calc R U .
H72B H 0.7689 0.3027 0.5354 0.164 Uiso 1 1 calc R U .
H72C H 0.7790 0.2747 0.5952 0.164 Uiso 1 1 calc R U .
O35 O 1.0161(4) 0.7401(4) 0.5111(4) 0.063(3) Uani 1 1 d . . .
C73 C 0.9905(6) 0.7158(6) 0.5419(6) 0.055(4) Uani 1 1 d . . .
H73 H 0.9809 0.6830 0.5306 0.066 Uiso 1 1 calc R U .
N11 N 0.9751(5) 0.7311(4) 0.5892(5) 0.060(3) Uani 1 1 d . . .
C74 C 0.9938(10) 0.7838(6) 0.6068(8) 0.128(9) Uani 1 1 d . . .
H74A H 1.0159 0.7977 0.5790 0.192 Uiso 1 1 calc R U .
H74B H 1.0181 0.7834 0.6443 0.192 Uiso 1 1 calc R U .
H74C H 0.9591 0.8039 0.6081 0.192 Uiso 1 1 calc R U .
C75 C 0.9430(8) 0.7020(6) 0.6250(9) 0.121(8) Uani 1 1 d . . .
H75A H 0.9270 0.6728 0.6041 0.181 Uiso 1 1 calc R U .
H75B H 0.9111 0.7216 0.6354 0.181 Uiso 1 1 calc R U .
H75C H 0.9693 0.6920 0.6594 0.181 Uiso 1 1 calc R U .
O36 O 0.8079(4) 0.0546(4) 0.0328(4) 0.075(3) Uani 1 1 d . . .
O37 O 1.0532(4) 0.0271(4) 0.1968(4) 0.074(3) Uani 1 1 d . . .
O38 O 1.0267(5) 0.1692(3) -0.0364(5) 0.077(3) Uani 1 1 d . . .
O39 O 0.1387(7) 0.8719(6) 0.2270(7) 0.051(5) Uiso 0.5 1 d . . P
C76 C 0.1567(9) 0.8870(8) 0.2744(9) 0.023(5) Uiso 0.5 1 d . . P
H76 H 0.1600 0.9215 0.2794 0.028 Uiso 0.5 1 calc R U P
N12 N 0.1716(7) 0.8601(6) 0.3178(7) 0.022(4) Uiso 0.5 1 d . . P
C77 C 0.1886(9) 0.8815(8) 0.3718(9) 0.031(6) Uiso 0.5 1 d . . P
H77A H 0.1902 0.9172 0.3680 0.046 Uiso 0.5 1 calc R U P
H77B H 0.2271 0.8692 0.3887 0.046 Uiso 0.5 1 calc R U P
H77C H 0.1602 0.8730 0.3964 0.046 Uiso 0.5 1 calc R U P
C78 C 0.1727(12) 0.8067(10) 0.3160(12) 0.066(9) Uiso 0.5 1 d . . P
H78A H 0.1412 0.7936 0.3343 0.100 Uiso 0.5 1 calc R U P
H78B H 0.2102 0.7948 0.3362 0.100 Uiso 0.5 1 calc R U P
H78C H 0.1675 0.7957 0.2765 0.100 Uiso 0.5 1 calc R U P
O40 O 1.0607(10) 0.4736(9) 0.7741(10) 0.092(7) Uiso 0.5 1 d . . P
C79 C 1.0289(9) 0.4510(8) 0.7961(9) 0.027(5) Uiso 0.5 1 d . . P
H79 H 1.0384 0.4469 0.8361 0.032 Uiso 0.5 1 calc R U P
N13 N 0.9849(9) 0.4322(7) 0.7728(9) 0.045(6) Uiso 0.5 1 d . . P
C80 C 0.9512(14) 0.4101(12) 0.8000(14) 0.084(11) Uiso 0.5 1 d . . P
H80A H 0.9720 0.4016 0.8378 0.126 Uiso 0.5 1 calc R U P
H80B H 0.9372 0.3800 0.7797 0.126 Uiso 0.5 1 calc R U P
H80C H 0.9180 0.4312 0.8037 0.126 Uiso 0.5 1 calc R U P
C81 C 0.9565(14) 0.4322(12) 0.7157(14) 0.087(11) Uiso 0.5 1 d . . P
H81A H 0.9256 0.4570 0.7107 0.130 Uiso 0.5 1 calc R U P
H81B H 0.9395 0.3998 0.7061 0.130 Uiso 0.5 1 calc R U P
H81C H 0.9847 0.4397 0.6907 0.130 Uiso 0.5 1 calc R U P
O41 O 0.3410(7) 0.1587(6) 0.1789(7) 0.049(5) Uiso 0.5 1 d . . P
C82 C 0.3597(10) 0.1810(9) 0.2158(10) 0.035(6) Uiso 0.5 1 d . . P
N14 N 0.3424(9) 0.1778(8) 0.2673(9) 0.048(6) Uiso 0.5 1 d . . P
C83 C 0.3659(13) 0.2127(11) 0.3142(13) 0.069(9) Uiso 0.5 1 d . . P
C84 C 0.3094(15) 0.1460(12) 0.2769(14) 0.080(10) Uiso 0.5 1 d . . P
O42 O 0.2778(6) 0.3820(5) 0.3410(6) 0.034(4) Uiso 0.5 1 d . . P
C85 C 0.2934(11) 0.3758(9) 0.3994(10) 0.043(7) Uiso 0.5 1 d . . P
C86 C 0.3401(12) 0.3423(10) 0.4189(12) 0.058(8) Uiso 0.5 1 d . . P
O43 O 0.5799(11) 0.7591(9) 0.2297(11) 0.109(8) Uiso 0.5 1 d . . P
O44 O 0.9743(10) 0.5139(8) 0.0336(10) 0.095(7) Uiso 0.5 1 d . . P
O45 O 0.9723(9) 0.4284(7) 0.1291(9) 0.075(6) Uiso 0.5 1 d . . P
O48 O 0.3116(15) 0.0678(12) 0.7329(15) 0.175(14) Uiso 0.5 1 d . . P

loop_
_atom_site_aniso_label
_atom_site_aniso_U_11
_atom_site_aniso_U_22
_atom_site_aniso_U_33
_atom_site_aniso_U_23
_atom_site_aniso_U_13
_atom_site_aniso_U_12
Cu1 0.0305(9) 0.0391(9) 0.0204(7) -0.0028(6) 0.0035(6) -0.0030(7)
Cu2 0.0343(9) 0.0419(9) 0.0214(7) -0.0034(7) 0.0049(6) -0.0042(7)
Cu3 0.0227(8) 0.0383(9) 0.0265(8) -0.0009(7) 0.0049(6) 0.0065(7)
Cu4 0.0216(8) 0.0376(9) 0.0283(8) -0.0024(7) 0.0041(6) 0.0059(6)
Cu5 0.0341(9) 0.0233(8) 0.0299(8) 0.0004(6) 0.0038(6) 0.0015(6)
Cu6 0.0332(9) 0.0223(8) 0.0295(8) -0.0002(6) 0.0026(6) -0.0004(6)
O1 0.042(5) 0.065(6) 0.025(5) -0.003(4) 0.004(4) 0.005(4)
O2 0.029(5) 0.054(6) 0.023(4) -0.006(4) -0.007(4) 0.003(4)
O3 0.021(5) 0.065(6) 0.029(5) -0.002(4) 0.004(4) 0.010(4)
O4 0.026(5) 0.077(7) 0.031(5) -0.006(4) 0.009(4) 0.009(4)
O5 0.024(5) 0.037(5) 0.049(5) 0.000(4) 0.015(4) -0.006(4)
O6 0.023(5) 0.037(5) 0.054(6) 0.000(4) 0.011(4) 0.009(4)
O7 0.044(5) 0.029(5) 0.040(5) 0.000(4) 0.010(4) 0.002(4)
O8 0.039(5) 0.016(4) 0.047(5) 0.003(4) 0.018(4) -0.003(4)
O9 0.054(6) 0.028(5) 0.032(5) 0.011(4) -0.003(4) -0.009(4)
O10 0.048(6) 0.041(5) 0.027(5) 0.005(4) -0.006(4) -0.010(4)
O11 0.058(6) 0.039(5) 0.024(5) -0.003(4) -0.005(4) -0.008(4)
O12 0.050(6) 0.043(5) 0.031(5) 0.010(4) 0.004(4) -0.013(4)
O13 0.047(6) 0.057(6) 0.029(5) -0.001(4) 0.015(4) 0.014(4)
O14 0.035(5) 0.061(6) 0.024(5) -0.012(4) 0.005(4) -0.005(4)
O17 0.054(6) 0.041(5) 0.021(4) -0.013(4) 0.006(4) -0.014(4)
O18 0.052(6) 0.043(5) 0.025(5) -0.003(4) 0.014(4) -0.013(4)
O21 0.033(5) 0.037(5) 0.051(5) 0.005(4) 0.021(4) 0.012(4)
O22 0.026(5) 0.041(5) 0.043(5) 0.007(4) 0.014(4) 0.016(4)
N1 0.032(6) 0.059(7) 0.027(6) -0.009(5) 0.005(5) 0.003(5)
C1 0.040(8) 0.062(9) 0.022(7) -0.002(6) 0.007(6) 0.001(7)
C1A 0.024(7) 0.040(8) 0.025(6) -0.002(5) 0.004(5) 0.006(6)
C2 0.030(8) 0.065(9) 0.029(7) -0.018(7) -0.003(6) 0.003(7)
C3 0.028(7) 0.039(8) 0.036(7) -0.001(6) 0.008(6) -0.003(6)
C4 0.022(7) 0.044(8) 0.021(6) 0.005(5) 0.000(5) 0.003(6)
C4A 0.046(8) 0.036(7) 0.019(6) 0.004(5) -0.003(6) 0.002(6)
C4B 0.020(6) 0.033(7) 0.031(7) -0.008(6) 0.002(5) 0.006(5)
C5 0.029(7) 0.033(7) 0.026(6) -0.001(5) 0.005(5) 0.004(5)
C6 0.037(8) 0.041(8) 0.018(6) 0.003(5) 0.002(5) -0.001(6)
C7 0.031(7) 0.038(8) 0.042(8) 0.003(6) 0.009(6) 0.006(6)
C8 0.026(7) 0.047(8) 0.028(7) 0.003(6) 0.008(5) 0.012(6)
C8A 0.041(8) 0.023(7) 0.039(7) 0.000(6) 0.004(6) 0.002(6)
C9 0.032(8) 0.035(8) 0.038(8) -0.005(6) 0.005(6) -0.001(6)
C10 0.045(9) 0.034(7) 0.032(7) -0.007(6) 0.006(7) -0.001(6)
N2 0.024(6) 0.035(6) 0.049(7) 0.000(5) 0.013(5) 0.004(5)
C11 0.038(8) 0.043(9) 0.045(8) 0.003(7) 0.000(6) 0.002(6)
C11A 0.020(7) 0.041(8) 0.038(7) 0.004(6) 0.004(5) 0.006(6)
C12 0.047(9) 0.039(8) 0.033(7) -0.002(6) -0.009(6) 0.007(7)
C13 0.032(8) 0.032(7) 0.034(7) -0.007(6) -0.003(6) 0.007(6)
C14 0.028(7) 0.046(8) 0.025(7) 0.004(6) 0.009(5) -0.001(6)
C14B 0.034(8) 0.035(7) 0.026(6) 0.008(6) 0.001(5) 0.004(6)
C14A 0.035(7) 0.031(7) 0.020(6) 0.000(5) 0.001(5) -0.002(6)
C15 0.026(7) 0.043(8) 0.025(6) 0.006(6) 0.000(5) 0.001(6)
C16 0.029(7) 0.023(7) 0.039(7) 0.004(5) 0.012(6) 0.005(5)
C17 0.038(8) 0.031(7) 0.053(8) 0.004(6) 0.009(6) 0.013(6)
C18 0.049(9) 0.044(9) 0.054(9) 0.003(7) 0.012(7) 0.004(7)
C18A 0.049(9) 0.036(8) 0.033(7) 0.004(6) -0.011(6) -0.002(7)
C19 0.043(9) 0.030(7) 0.027(7) -0.004(6) 0.003(6) -0.004(6)
C20 0.046(9) 0.016(7) 0.038(7) 0.001(6) -0.007(6) 0.006(6)
N3 0.072(8) 0.047(7) 0.030(6) 0.011(5) -0.001(6) 0.001(6)
C21 0.079(11) 0.030(8) 0.049(9) 0.000(7) -0.013(8) -0.015(7)
C21A 0.054(9) 0.036(8) 0.033(7) 0.010(6) -0.003(6) -0.005(7)
C22 0.045(8) 0.029(7) 0.043(8) 0.006(6) -0.012(6) -0.006(6)
C23 0.052(9) 0.029(7) 0.035(7) -0.001(6) -0.004(6) 0.004(6)
C24 0.080(11) 0.022(7) 0.034(8) 0.007(6) 0.009(7) -0.004(7)
C24A 0.062(10) 0.046(9) 0.024(7) 0.002(6) 0.002(6) 0.001(7)
C24B 0.058(9) 0.046(9) 0.020(7) 0.006(6) -0.004(6) 0.004(7)
C25 0.060(9) 0.029(8) 0.028(7) 0.000(6) 0.000(6) 0.004(6)
C26 0.032(7) 0.032(7) 0.035(7) 0.006(6) 0.002(6) 0.000(6)
C27 0.049(9) 0.051(9) 0.025(7) 0.010(6) -0.008(6) 0.004(7)
C28 0.062(10) 0.037(8) 0.039(8) 0.019(7) -0.023(7) -0.014(7)
C28A 0.058(9) 0.044(9) 0.029(7) -0.004(6) -0.002(6) -0.008(7)
C29 0.048(9) 0.041(9) 0.029(7) 0.001(7) -0.005(6) -0.004(7)
C30 0.035(8) 0.046(8) 0.027(7) 0.011(6) 0.010(6) 0.012(6)
N4 0.039(7) 0.053(7) 0.024(6) -0.003(5) 0.008(5) 0.009(5)
C31 0.029(8) 0.062(9) 0.031(7) -0.007(6) -0.002(6) 0.003(7)
C31A 0.048(9) 0.046(8) 0.027(7) -0.010(6) 0.005(6) -0.004(7)
C32 0.054(9) 0.052(9) 0.025(7) -0.013(6) 0.022(6) -0.012(7)
C33 0.033(7) 0.038(8) 0.025(7) -0.007(6) 0.011(6) -0.003(6)
C34 0.031(7) 0.032(7) 0.034(7) 0.001(6) 0.004(6) 0.002(6)
C34A 0.038(8) 0.041(8) 0.020(6) -0.002(5) 0.010(6) 0.000(6)
C34B 0.037(8) 0.032(7) 0.031(7) -0.005(6) 0.014(6) -0.014(6)
C35 0.021(7) 0.047(8) 0.035(7) -0.016(6) 0.008(5) 0.005(6)
C36 0.034(8) 0.033(7) 0.040(8) 0.002(6) 0.005(6) 0.001(6)
C37 0.026(7) 0.052(8) 0.036(7) -0.012(6) 0.007(6) -0.002(6)
C38 0.026(7) 0.059(9) 0.040(8) 0.004(7) 0.005(6) 0.013(6)
C38A 0.024(7) 0.044(8) 0.030(7) -0.006(6) 0.009(5) 0.005(6)
C39 0.033(8) 0.041(8) 0.034(8) -0.005(6) 0.007(6) -0.010(6)
C40 0.034(8) 0.037(7) 0.027(7) 0.006(6) 0.015(6) 0.007(6)
N5 0.059(7) 0.026(6) 0.029(6) 0.002(5) -0.006(5) -0.014(5)
C41 0.063(10) 0.076(11) 0.017(7) -0.011(7) 0.008(6) -0.015(8)
C41A 0.056(9) 0.048(9) 0.019(6) -0.003(6) 0.004(6) -0.001(7)
C42 0.059(9) 0.035(8) 0.030(7) -0.007(6) 0.003(6) -0.020(7)
C43 0.048(8) 0.030(7) 0.028(7) -0.008(6) 0.009(6) -0.011(6)
C44 0.055(9) 0.038(8) 0.020(6) -0.001(6) 0.008(6) -0.008(6)
C44A 0.052(9) 0.032(7) 0.026(7) -0.001(6) 0.004(6) -0.008(6)
C44B 0.048(8) 0.034(8) 0.029(7) -0.004(6) -0.009(6) -0.013(6)
C45 0.038(8) 0.034(7) 0.032(7) -0.004(6) -0.001(6) -0.008(6)
C46 0.030(7) 0.034(7) 0.025(6) -0.007(6) -0.007(5) -0.003(6)
C47 0.057(9) 0.019(7) 0.049(9) 0.001(6) -0.005(7) -0.004(6)
C48 0.064(9) 0.035(8) 0.021(7) 0.002(6) -0.003(6) -0.003(7)
C48A 0.041(8) 0.046(8) 0.022(7) 0.001(6) -0.003(6) -0.010(6)
C49 0.037(8) 0.051(9) 0.029(7) -0.003(7) 0.010(6) -0.003(6)
C50 0.024(7) 0.048(9) 0.022(6) -0.013(6) -0.002(5) 0.001(6)
N6 0.043(7) 0.050(8) 0.084(9) 0.015(7) 0.031(7) 0.003(6)
C51 0.028(8) 0.063(10) 0.072(10) 0.029(8) 0.027(7) 0.018(7)
C51A 0.036(8) 0.032(8) 0.046(8) 0.006(6) 0.017(6) -0.004(6)
C52 0.033(8) 0.044(9) 0.063(9) 0.007(7) 0.012(7) 0.025(7)
C53 0.025(7) 0.036(8) 0.044(8) 0.011(6) 0.005(6) 0.006(6)
C54 0.039(8) 0.025(7) 0.039(7) -0.002(6) 0.017(6) -0.004(6)
C54A 0.033(8) 0.039(8) 0.037(7) 0.005(6) 0.008(6) 0.003(6)
C54B 0.032(8) 0.036(8) 0.047(8) 0.011(6) 0.009(6) 0.013(6)
C55 0.036(8) 0.026(7) 0.055(8) 0.012(6) 0.018(6) 0.004(6)
C56 0.034(8) 0.037(8) 0.057(9) 0.000(7) 0.004(7) 0.006(6)
C57 0.045(9) 0.049(9) 0.085(12) 0.023(8) 0.027(8) 0.010(7)
C58 0.054(10) 0.049(10) 0.102(13) 0.024(9) 0.030(9) 0.014(8)
C58A 0.039(9) 0.045(9) 0.080(11) 0.012(8) 0.035(8) 0.009(7)
C59 0.042(9) 0.043(8) 0.022(6) -0.008(6) 0.002(6) 0.007(7)
C60 0.029(8) 0.043(9) 0.036(7) 0.002(6) 0.001(6) 0.006(7)
O25 0.045(5) 0.017(5) 0.057(6) 0.001(4) 0.009(4) 0.005(4)
O26 0.036(5) 0.034(5) 0.058(6) 0.005(4) 0.013(4) 0.012(4)
O27 0.045(5) 0.025(5) 0.030(5) -0.001(4) 0.001(4) 0.000(4)
O28 0.047(5) 0.023(5) 0.030(5) 0.003(4) 0.006(4) -0.008(4)
O29 0.026(5) 0.054(6) 0.028(4) 0.000(4) 0.009(4) 0.004(4)
O30 0.019(5) 0.050(5) 0.032(5) -0.004(4) 0.006(4) 0.009(4)
O31 0.023(5) 0.032(5) 0.036(5) 0.001(4) 0.003(4) -0.006(4)
C61 0.052(9) 0.035(8) 0.050(9) 0.020(7) 0.019(7) -0.001(7)
N7 0.064(8) 0.037(7) 0.050(7) 0.005(6) 0.011(6) -0.017(6)
C62 0.045(9) 0.071(10) 0.041(8) -0.005(7) -0.011(7) -0.023(8)
C63 0.069(11) 0.044(9) 0.083(12) 0.013(9) 0.004(9) -0.011(8)
O32 0.030(5) 0.039(5) 0.018(4) 0.000(4) 0.003(4) -0.004(4)
C64 0.053(9) 0.041(8) 0.036(8) -0.003(6) 0.013(7) -0.004(7)
N8 0.060(8) 0.065(8) 0.025(6) 0.001(6) 0.016(6) 0.008(6)
C65 0.069(12) 0.139(17) 0.042(9) -0.007(10) 0.013(9) -0.015(11)
C66 0.087(13) 0.106(14) 0.049(10) -0.018(9) 0.039(9) -0.014(10)
O33 0.021(5) 0.030(5) 0.049(5) -0.002(4) 0.008(4) -0.001(4)
C67 0.032(8) 0.044(9) 0.040(8) -0.004(6) 0.008(6) 0.022(7)
N9 0.043(7) 0.037(7) 0.058(7) -0.001(6) 0.016(6) 0.001(6)
C68 0.048(9) 0.044(9) 0.078(11) -0.004(8) 0.025(8) 0.004(7)
C69 0.049(10) 0.078(12) 0.089(12) -0.017(9) 0.017(9) -0.036(9)
O34 0.057(7) 0.077(8) 0.048(6) -0.030(6) 0.012(5) 0.005(6)
C70 0.055(12) 0.143(19) 0.046(10) -0.015(11) -0.001(8) -0.055(13)
N10 0.063(10) 0.102(12) 0.083(11) -0.025(9) 0.015(8) 0.002(9)
C71 0.081(14) 0.077(13) 0.128(17) 0.015(12) 0.038(12) -0.008(10)
C72 0.107(16) 0.126(17) 0.085(14) -0.051(13) -0.015(12) 0.024(13)
O35 0.078(8) 0.077(8) 0.034(6) 0.014(5) 0.012(5) -0.019(6)
C73 0.065(11) 0.065(11) 0.029(8) -0.005(8) -0.006(7) 0.029(8)
N11 0.066(9) 0.063(9) 0.054(8) 0.017(7) 0.022(7) 0.017(7)
C74 0.25(3) 0.052(12) 0.090(15) -0.034(11) 0.036(16) 0.007(14)
C75 0.137(18) 0.092(15) 0.16(2) 0.073(14) 0.092(16) 0.020(13)
O36 0.027(5) 0.108(9) 0.094(8) 0.024(7) 0.025(5) 0.022(5)
O37 0.082(8) 0.098(8) 0.034(5) 0.009(5) -0.010(5) -0.014(6)
O38 0.096(8) 0.028(6) 0.108(9) 0.004(5) 0.019(7) -0.011(5)

loop_
_atom_type_symbol
_atom_type_description
_atom_type_scat_dispersion_real
_atom_type_scat_dispersion_imag
_atom_type_scat_source
C C 0.0033 0.0016 'International Tables Vol C Tables 4.2.6.8 and 6.1.1.4'
H H 0.0000 0.0000 'International Tables Vol C Tables 4.2.6.8 and 6.1.1.4'
N N 0.0061 0.0033 'International Tables Vol C Tables 4.2.6.8 and 6.1.1.4'
O O 0.0106 0.0060 'International Tables Vol C Tables 4.2.6.8 and 6.1.1.4'
Cu Cu 0.3201 1.2651 'International Tables Vol C Tables 4.2.6.8 and 6.1.1.4'

loop_
_geom_angle_atom_site_label_1
_geom_angle_atom_site_label_2
_geom_angle_atom_site_label_3
_geom_angle
_geom_angle_site_symmetry_3
O13 Cu1 O12 88.7(3) .
O13 Cu1 O2 171.0(3) .
O12 Cu1 O2 90.0(3) .
O13 Cu1 O17 91.4(3) .
O12 Cu1 O17 170.3(3) .
O2 Cu1 O17 88.4(3) .
O13 Cu1 O32 94.6(3) .
O12 Cu1 O32 96.3(3) .
O2 Cu1 O32 94.4(3) .
O17 Cu1 O32 93.3(3) .
O13 Cu1 Cu2 85.1(2) .
O12 Cu1 Cu2 85.0(2) .
O2 Cu1 Cu2 85.9(2) .
O17 Cu1 Cu2 85.3(2) .
O32 Cu1 Cu2 178.6(2) .
O11 Cu2 O1 89.6(4) .
O11 Cu2 O18 168.7(3) .
O1 Cu2 O18 88.4(3) .
O11 Cu2 O14 89.1(3) .
O1 Cu2 O14 167.8(3) .
O18 Cu2 O14 90.4(3) .
O11 Cu2 O37 95.5(3) .
O1 Cu2 O37 94.8(4) .
O18 Cu2 O37 95.7(3) .
O14 Cu2 O37 97.4(3) .
O11 Cu2 Cu1 84.2(2) .
O1 Cu2 Cu1 84.0(2) .
O18 Cu2 Cu1 84.5(2) .
O14 Cu2 Cu1 83.8(2) .
O37 Cu2 Cu1 178.8(3) .
O21 Cu3 O30 90.3(3) .
O21 Cu3 O6 168.1(3) .
O30 Cu3 O6 89.1(3) .
O21 Cu3 O4 88.7(3) .
O30 Cu3 O4 170.6(3) .
O6 Cu3 O4 90.0(3) .
O21 Cu3 O36 95.3(4) .
O30 Cu3 O36 96.5(3) .
O6 Cu3 O36 96.6(4) .
O4 Cu3 O36 92.9(4) .
O21 Cu3 Cu4 84.5(2) .
O30 Cu3 Cu4 87.1(2) .
O6 Cu3 Cu4 83.6(2) .
O4 Cu3 Cu4 83.5(2) .
O36 Cu3 Cu4 176.4(3) .
O5 Cu4 O22 170.5(3) .
O5 Cu4 O3 90.4(3) .
O22 Cu4 O3 87.1(3) .
O5 Cu4 O29 89.5(3) .
O22 Cu4 O29 91.1(3) .
O3 Cu4 O29 167.8(3) .
O5 Cu4 O33 92.6(3) .
O22 Cu4 O33 96.7(3) .
O3 Cu4 O33 96.8(3) .
O29 Cu4 O33 95.4(3) .
O5 Cu4 Cu3 85.8(2) .
O22 Cu4 Cu3 84.9(2) .
O3 Cu4 Cu3 86.0(2) .
O29 Cu4 Cu3 81.8(2) .
O33 Cu4 Cu3 176.8(2) .
O26 Cu5 O10 89.1(3) .
O26 Cu5 O28 88.1(3) .
O10 Cu5 O28 165.7(3) .
O26 Cu5 O7 171.2(3) .
O10 Cu5 O7 89.6(3) .
O28 Cu5 O7 91.0(3) .
O26 Cu5 O38 92.9(4) .
O10 Cu5 O38 95.3(4) .
O28 Cu5 O38 98.8(4) .
O7 Cu5 O38 95.9(4) .
O26 Cu5 Cu6 88.2(3) .
O10 Cu5 Cu6 85.4(2) .
O28 Cu5 Cu6 80.5(2) .
O7 Cu5 Cu6 83.0(2) .
O38 Cu5 Cu6 178.7(3) .
O27 Cu6 O9 172.5(3) .
O27 Cu6 O25 86.7(3) .
O9 Cu6 O25 90.9(3) .
O27 Cu6 O8 90.6(3) .
O9 Cu6 O8 90.1(3) .
O25 Cu6 O8 166.8(3) .
O27 Cu6 O31 96.5(3) .
O9 Cu6 O31 90.7(3) .
O25 Cu6 O31 92.8(3) .
O8 Cu6 O31 100.4(3) .
O27 Cu6 Cu5 89.1(2) .
O9 Cu6 Cu5 83.5(2) .
O25 Cu6 Cu5 81.1(2) .
O8 Cu6 Cu5 85.9(2) .
O31 Cu6 Cu5 171.5(2) .
C9 O1 Cu2 123.4(8) .
C9 O2 Cu1 120.6(7) .
C10 O3 Cu4 121.0(7) .
C10 O4 Cu3 123.3(8) .
C19 O5 Cu4 120.2(7) .
C19 O6 Cu3 122.8(7) .
C20 O7 Cu5 124.1(8) .
C20 O8 Cu6 121.9(7) .
C29 O9 Cu6 124.6(8) .
C29 O10 Cu5 120.6(7) .
C30 O11 Cu2 122.5(8) .
C30 O12 Cu1 120.3(8) .
C39 O13 Cu1 122.1(8) .
C39 O14 Cu2 124.0(8) .
C49 O17 Cu1 121.7(8) .
C49 O18 Cu2 122.6(8) .
C59 O21 Cu3 123.5(7) .
C59 O22 Cu4 122.4(8) .
C1A N1 C8A 109.1(9) .
C2 C1 C1A 116.3(11) .
N1 C1A C4A 110.9(10) .
N1 C1A C1 129.0(10) .
C4A C1A C1 120.0(10) .
C1 C2 C3 124.3(11) .
C4 C3 C2 119.3(11) .
C4 C3 C9 121.4(11) .
C2 C3 C9 119.1(11) .
C3 C4 C4A 120.0(11) .
C4 C4A C1A 119.9(10) .
C4 C4A C4B 134.5(10) .
C1A C4A C4B 105.6(10) .
C5 C4B C8A 120.3(10) .
C5 C4B C4A 133.1(10) .
C8A C4B C4A 106.5(10) .
C4B C5 C6 118.4(10) .
C5 C6 C7 119.1(10) .
C5 C6 C10 118.8(10) .
C7 C6 C10 122.1(11) .
C8 C7 C6 123.9(11) .
C8A C8 C7 116.2(10) .
C8 C8A N1 130.0(11) .
C8 C8A C4B 122.1(11) .
N1 C8A C4B 107.8(10) .
O2 C9 O1 125.1(11) .
O2 C9 C3 118.5(11) .
O1 C9 C3 116.3(10) .
O3 C10 O4 126.0(11) .
O3 C10 C6 118.1(11) .
O4 C10 C6 115.9(11) .
C11A N2 C18A 107.8(10) .
C12 C11 C11A 116.8(11) .
N2 C11A C11 127.5(11) .
N2 C11A C14A 111.3(10) .
C11 C11A C14A 121.2(11) .
C11 C12 C13 120.5(12) .
C14 C13 C12 122.0(11) .
C14 C13 C19 119.7(10) .
C12 C13 C19 118.2(11) .
C13 C14 C14A 118.7(11) .
C15 C14B C14A 133.0(11) .
C15 C14B C18A 121.6(11) .
C14A C14B C18A 105.4(10) .
C14 C14A C14B 133.9(11) .
C14 C14A C11A 120.7(11) .
C14B C14A C11A 105.3(10) .
C14B C15 C16 117.7(10) .
C17 C16 C15 121.9(10) .
C17 C16 C20 118.6(10) .
C15 C16 C20 119.4(10) .
C18 C17 C16 121.7(11) .
C17 C18 C18A 118.2(12) .
N2 C18A C14B 110.2(11) .
N2 C18A C18 131.0(11) .
C14B C18A C18 118.8(12) .
O6 C19 O5 127.3(11) .
O6 C19 C13 115.2(11) .
O5 C19 C13 117.4(11) .
O8 C20 O7 125.1(11) .
O8 C20 C16 119.8(10) .
O7 C20 C16 115.1(11) .
C21A N3 C28A 106.5(10) .
C21A C21 C22 119.4(12) .
C21 C21A N3 129.0(12) .
C21 C21A C24A 120.8(12) .
N3 C21A C24A 110.1(10) .
C23 C22 C21 120.2(11) .
C24 C23 C22 122.0(11) .
C24 C23 C29 119.7(11) .
C22 C23 C29 118.3(11) .
C23 C24 C24A 116.7(11) .
C24 C24A C21A 120.8(11) .
C24 C24A C24B 132.2(12) .
C21A C24A C24B 106.9(11) .
C28A C24B C25 120.3(11) .
C28A C24B C24A 106.0(11) .
C25 C24B C24A 133.5(11) .
C26 C25 C24B 117.1(11) .
C25 C26 C27 122.1(11) .
C25 C26 C30 117.3(11) .
C27 C26 C30 120.6(11) .
C28 C27 C26 122.0(11) .
C27 C28 C28A 115.7(11) .
C24B C28A C28 122.5(12) .
C24B C28A N3 110.4(11) .
C28 C28A N3 127.0(11) .
O9 C29 O10 125.9(11) .
O9 C29 C23 118.5(11) .
O10 C29 C23 115.7(11) .
O11 C30 O12 127.2(12) .
O11 C30 C26 118.0(10) .
O12 C30 C26 114.8(11) .
C38A N4 C31A 107.4(9) .
C32 C31 C31A 115.1(11) .
N4 C31A C34A 110.7(10) .
N4 C31A C31 128.7(11) .
C34A C31A C31 120.6(11) .
C33 C32 C31 124.1(11) .
C32 C33 C34 120.0(11) .
C32 C33 C39 120.1(10) .
C34 C33 C39 119.9(11) .
C34A C34 C33 119.3(11) .
C34 C34A C31A 120.8(10) .
C34 C34A C34B 134.7(11) .
C31A C34A C34B 104.4(10) .
C35 C34B C38A 119.3(10) .
C35 C34B C34A 132.8(11) .
C38A C34B C34A 107.9(10) .
C34B C35 C36 119.0(10) .
C37 C36 C35 118.4(11) .
C37 C36 C40 121.2(11) 3_755
C35 C36 C40 120.4(10) 3_755
C38 C37 C36 124.0(11) .
C37 C38 C38A 116.1(11) .
C38 C38A N4 127.3(11) .
C38 C38A C34B 123.2(11) .
N4 C38A C34B 109.4(9) .
O14 C39 O13 124.4(11) .
O14 C39 C33 119.3(11) .
O13 C39 C33 116.3(11) .
O30 C40 O29 126.7(11) .
O30 C40 C36 118.1(10) 3_755
O29 C40 C36 115.2(10) 3_755
C41A N5 C48A 109.0(9) .
C42 C41 C41A 116.8(11) .
N5 C41A C44A 110.6(10) .
N5 C41A C41 129.7(11) .
C44A C41A C41 119.7(12) .
C41 C42 C43 123.2(11) .
C44 C43 C42 120.7(11) .
C44 C43 C49 120.2(10) .
C42 C43 C49 119.1(10) .
C43 C44 C44A 119.1(11) .
C44 C44A C41A 120.2(11) .
C44 C44A C44B 135.2(11) .
C41A C44A C44B 104.4(10) .
C48A C44B C45 119.8(10) .
C48A C44B C44A 108.1(10) .
C45 C44B C44A 132.1(11) .
C46 C45 C44B 117.7(11) .
C45 C46 C47 120.0(10) .
C45 C46 C50 117.1(11) 3_755
C47 C46 C50 122.8(10) 3_755
C48 C47 C46 122.9(11) .
C47 C48 C48A 118.0(11) .
C48 C48A N5 130.5(11) .
C48 C48A C44B 121.4(10) .
N5 C48A C44B 107.9(10) .
O17 C49 O18 125.3(11) .
O17 C49 C43 117.1(10) .
O18 C49 C43 117.6(11) .
O28 C50 O27 127.3(10) .
O28 C50 C46 118.7(11) 3_755
O27 C50 C46 113.9(11) 3_755
C51A N6 C58A 108.7(10) .
C52 C51 C51A 117.3(11) .
C51 C51A N6 128.6(11) .
C51 C51A C54A 122.7(11) .
N6 C51A C54A 108.7(10) .
C51 C52 C53 121.8(11) .
C54 C53 C52 120.6(11) .
C54 C53 C59 119.9(11) .
C52 C53 C59 119.4(11) .
C54A C54 C53 118.8(11) .
C54 C54A C51A 118.7(11) .
C54 C54A C54B 134.1(11) .
C51A C54A C54B 107.2(10) .
C55 C54B C58A 118.9(11) .
C55 C54B C54A 135.4(12) .
C58A C54B C54A 105.6(10) .
C54B C55 C56 119.8(11) .
C57 C56 C55 121.3(12) .
C57 C56 C60 117.3(11) 3_755
C55 C56 C60 121.3(11) 3_755
C56 C57 C58 120.2(13) .
C58A C58 C57 117.5(13) .
C58 C58A N6 128.1(12) .
C58 C58A C54B 122.1(12) .
N6 C58A C54B 109.8(11) .
O22 C59 O21 124.3(11) .
O22 C59 C53 119.5(11) .
O21 C59 C53 116.1(10) .
O26 C60 O25 127.4(11) .
O26 C60 C56 117.0(11) 3_755
O25 C60 C56 115.6(11) 3_755
C60 O25 Cu6 125.0(8) .
C60 O26 Cu5 117.5(7) .
C50 O27 Cu6 116.0(7) .
C50 O28 Cu5 126.7(7) .
C40 O29 Cu4 124.4(7) .
C40 O30 Cu3 120.0(7) .
C61 O31 Cu6 117.4(7) .
O31 C61 N7 126.9(12) .
C61 N7 C62 125.4(12) .
C61 N7 C63 116.5(11) .
C62 N7 C63 117.3(10) .
C64 O32 Cu1 119.1(8) .
O32 C64 N8 128.2(13) .
C64 N8 C66 126.2(13) .
C64 N8 C65 121.5(11) .
C66 N8 C65 112.3(11) .
C67 O33 Cu4 121.5(8) .
O33 C67 N9 125.8(12) .
C67 N9 C68 121.2(11) .
C67 N9 C69 123.4(11) .
C68 N9 C69 115.4(11) .
O34 C70 N10 130.4(17) .
C70 N10 C71 118.4(14) .
C70 N10 C72 125.0(15) .
C71 N10 C72 116.4(14) .
O35 C73 N11 125.3(15) .
C73 N11 C75 124.8(15) .
C73 N11 C74 115.3(13) .
C75 N11 C74 119.9(14) .
O39 C76 N12 125(2) .
C76 N12 C77 120.3(18) .
C76 N12 C78 124(2) .
C77 N12 C78 115.8(18) .
O40 C79 N13 126(3) .
C79 N13 C80 122(3) .
C79 N13 C81 133(3) .
C80 N13 C81 105(3) .
O41 C82 N14 124(2) .
C84 N14 C82 121(3) .
C84 N14 C83 119(3) .
C82 N14 C83 121(2) .
O42 C85 C86 117(2) .

loop_
_geom_bond_atom_site_label_1
_geom_bond_atom_site_label_2
_geom_bond_distance
_geom_bond_site_symmetry_2
Cu1 O13 1.949(8) .
Cu1 O12 1.957(8) .
Cu1 O2 1.963(7) .
Cu1 O17 1.971(8) .
Cu1 O32 2.191(7) .
Cu1 Cu2 2.5962(18) .
Cu2 O11 1.944(8) .
Cu2 O1 1.945(8) .
Cu2 O18 1.972(8) .
Cu2 O14 1.974(8) .
Cu2 O37 2.188(9) .
Cu3 O21 1.938(8) .
Cu3 O30 1.939(7) .
Cu3 O6 1.961(8) .
Cu3 O4 1.972(8) .
Cu3 O36 2.185(8) .
Cu3 Cu4 2.6219(18) .
Cu4 O5 1.950(7) .
Cu4 O22 1.957(8) .
Cu4 O3 1.963(7) .
Cu4 O29 1.969(7) .
Cu4 O33 2.133(7) .
Cu5 O26 1.939(8) .
Cu5 O10 1.965(7) .
Cu5 O28 1.972(8) .
Cu5 O7 1.974(8) .
Cu5 O38 2.188(9) .
Cu5 Cu6 2.6261(18) .
Cu6 O27 1.939(7) .
Cu6 O9 1.947(8) .
Cu6 O25 1.953(8) .
Cu6 O8 1.963(7) .
Cu6 O31 2.175(7) .
O1 C9 1.288(13) .
O2 C9 1.260(13) .
O3 C10 1.268(13) .
O4 C10 1.274(13) .
O5 C19 1.276(13) .
O6 C19 1.249(13) .
O7 C20 1.279(12) .
O8 C20 1.254(13) .
O9 C29 1.241(13) .
O10 C29 1.284(13) .
O11 C30 1.233(13) .
O12 C30 1.269(12) .
O13 C39 1.286(13) .
O14 C39 1.226(13) .
O17 C49 1.267(13) .
O18 C49 1.271(13) .
O21 C59 1.285(13) .
O22 C59 1.271(13) .
N1 C1A 1.344(13) .
N1 C8A 1.424(14) .
C1 C2 1.342(15) .
C1 C1A 1.427(15) .
C1A C4A 1.423(14) .
C2 C3 1.413(15) .
C3 C4 1.347(14) .
C3 C9 1.482(16) .
C4 C4A 1.389(15) .
C4A C4B 1.469(15) .
C4B C5 1.370(14) .
C4B C8A 1.426(15) .
C5 C6 1.398(15) .
C6 C7 1.398(15) .
C6 C10 1.479(15) .
C7 C8 1.371(15) .
C8 C8A 1.367(15) .
N2 C11A 1.354(14) .
N2 C18A 1.357(15) .
C11 C12 1.397(16) .
C11 C11A 1.424(16) .
C11A C14A 1.436(15) .
C12 C13 1.443(16) .
C13 C14 1.370(15) .
C13 C19 1.522(16) .
C14 C14A 1.380(15) .
C14B C15 1.400(15) .
C14B C14A 1.425(15) .
C14B C18A 1.455(16) .
C15 C16 1.427(15) .
C16 C17 1.422(15) .
C16 C20 1.476(16) .
C17 C18 1.377(16) .
C18 C18A 1.479(17) .
N3 C21A 1.393(14) .
N3 C28A 1.421(15) .
C21 C21A 1.343(16) .
C21 C22 1.395(16) .
C21A C24A 1.413(17) .
C22 C23 1.390(15) .
C23 C24 1.380(15) .
C23 C29 1.516(16) .
C24 C24A 1.410(16) .
C24A C24B 1.458(16) .
C24B C28A 1.401(16) .
C24B C25 1.415(16) .
C25 C26 1.370(15) .
C26 C27 1.423(15) .
C26 C30 1.505(16) .
C27 C28 1.378(16) .
C28 C28A 1.420(16) .
N4 C38A 1.379(13) .
N4 C31A 1.399(14) .
C31 C32 1.392(16) .
C31 C31A 1.453(15) .
C31A C34A 1.415(15) .
C32 C33 1.384(15) .
C33 C34 1.396(14) .
C33 C39 1.472(16) .
C34 C34A 1.384(15) .
C34A C34B 1.453(14) .
C34B C35 1.396(15) .
C34B C38A 1.408(15) .
C35 C36 1.414(15) .
C36 C37 1.404(15) .
C36 C40 1.482(16) 3_755
C37 C38 1.377(15) .
C38 C38A 1.378(15) .
C40 O30 1.249(13) .
C40 O29 1.260(12) .
C40 C36 1.482(16) 3_755
N5 C41A 1.360(14) .
N5 C48A 1.384(14) .
C41 C42 1.375(16) .
C41 C41A 1.442(16) .
C41A C44A 1.429(15) .
C42 C43 1.398(15) .
C43 C44 1.377(14) .
C43 C49 1.475(16) .
C44 C44A 1.407(15) .
C44A C44B 1.437(15) .
C44B C48A 1.421(16) .
C44B C45 1.426(15) .
C45 C46 1.375(15) .
C46 C47 1.434(15) .
C46 C50 1.503(14) 3_755
C47 C48 1.346(15) .
C48 C48A 1.384(15) .
C50 O28 1.214(13) .
C50 O27 1.322(13) .
C50 C46 1.503(14) 3_755
N6 C51A 1.383(15) .
N6 C58A 1.404(15) .
C51 C52 1.339(16) .
C51 C51A 1.380(16) .
C51A C54A 1.439(15) .
C52 C53 1.432(16) .
C53 C54 1.383(15) .
C53 C59 1.508(16) .
C54 C54A 1.368(15) .
C54A C54B 1.457(15) .
C54B C55 1.339(15) .
C54B C58A 1.423(16) .
C55 C56 1.390(15) .
C56 C57 1.381(17) .
C56 C60 1.566(16) 3_755
C57 C58 1.386(17) .
C58 C58A 1.379(17) .
C60 O26 1.258(13) .
C60 O25 1.269(13) .
C60 C56 1.565(16) 3_755
O31 C61 1.240(14) .
C61 N7 1.339(15) .
N7 C62 1.418(14) .
N7 C63 1.467(16) .
O32 C64 1.259(13) .
C64 N8 1.263(14) .
N8 C66 1.401(15) .
N8 C65 1.501(17) .
O33 C67 1.193(13) .
C67 N9 1.360(14) .
N9 C68 1.448(15) .
N9 C69 1.483(15) .
O34 C70 1.17(2) .
C70 N10 1.38(2) .
N10 C71 1.495(19) .
N10 C72 1.554(19) .
O35 C73 1.217(16) .
C73 N11 1.311(16) .
N11 C75 1.458(17) .
N11 C74 1.542(19) .
O39 C76 1.21(2) .
C76 N12 1.27(2) .
N12 C77 1.41(2) .
N12 C78 1.46(3) .
O40 C79 1.16(3) .
C79 N13 1.20(3) .
N13 C80 1.25(3) .
N13 C81 1.42(3) .
O41 C82 1.10(2) .
C82 N14 1.36(3) .
N14 C84 1.21(3) .
N14 C83 1.50(3) .
O42 C85 1.39(3) .
C85 C86 1.44(3) .

loop_
_platon_squeeze_void_nr
_platon_squeeze_void_average_x
_platon_squeeze_void_average_y
_platon_squeeze_void_average_z
_platon_squeeze_void_volume
_platon_squeeze_void_count_electrons
_platon_squeeze_void_content
1 -0.007 -0.001 0.007 4024 972 ' '
2 0.042 0.409 0.049 9 2 ' '
3 0.128 0.489 0.691 8 0 ' '
4 0.372 0.989 0.809 9 0 ' '
5 0.457 0.909 0.451 8 2 ' '
6 0.542 0.091 0.549 9 2 ' '
7 0.628 0.011 0.191 8 0 ' '
8 0.872 0.511 0.309 9 0 ' '
9 0.957 0.591 0.951 9 2 ' '
